data_7711215
loop_
_publ_author_name
'B\"ugel, Patrick'
'Krummenacher, Ivo'
'Weigend, Florian'
'Eichh\"ofer, Andreas'

_publ_section_title
;
 Experimental and theoretical evidence for low-lying excited states in
 [Cr6E8(PEt3)6] (E = S, Se, Te) cluster molecules
;
_journal_name_full 'Dalton Transactions'
_journal_paper_doi 10.1039/D2DT01690G
_journal_year 2022
_chemical_formula_moiety '2(C18 H45 Cr3 P3 Se4)'
_chemical_formula_sum 'C36 H90 Cr6 P6 Se8'
_chemical_formula_weight 1652.57
_chemical_properties_physical Air-sensitive,Moisture-sensitive,Heat-sensitive,Oxygen-sensitive
_space_group_crystal_system triclinic
_space_group_IT_number 2
_space_group_name_Hall '-P 1'
_space_group_name_H-M_alt 'P -1'
_atom_sites_solution_hydrogens geom
_atom_sites_solution_primary dual
_audit_creation_date 2022-05-12
_audit_creation_method
;
Olex2 1.3
(compiled 2020.11.12 svn.r5f609507 for OlexSys, GUI svn.r6408)
;
_audit_update_record
;
2022-05-12 deposited with the CCDC.	2022-08-23 downloaded from the CCDC.
;
_cell_angle_alpha 88.733(3)
_cell_angle_beta 87.029(3)
_cell_angle_gamma 71.591(3)
_cell_formula_units_Z 2
_cell_length_a 11.9406(5)
_cell_length_b 12.7868(5)
_cell_length_c 20.2165(8)
_cell_measurement_reflns_used 18816
_cell_measurement_temperature 180
_cell_measurement_theta_max 27.34
_cell_measurement_theta_min 1.68
_cell_volume 2924.7(2)
_computing_molecular_graphics 'Olex2 1.3 (Dolomanov et al., 2009)'
_computing_publication_material 'Olex2 1.3 (Dolomanov et al., 2009)'
_computing_structure_refinement 'SHELXL 2014/3 (Sheldrick, 2015)'
_computing_structure_solution 'SHELXT 2014/4 (Sheldrick, 2014)'
_diffrn_ambient_temperature 180
_diffrn_detector 'image plate (34 cm diameter)'
_diffrn_detector_area_resol_mean 6.67
_diffrn_detector_type STOE
_diffrn_measured_fraction_theta_full 0.999
_diffrn_measured_fraction_theta_max 0.986
_diffrn_measurement_device '2-circle goniometer'
_diffrn_measurement_device_type 'STOE IPDS 2T'
_diffrn_measurement_method 'rotation method'
_diffrn_radiation_collimation '0.5 mm diameter, monocapillary'
_diffrn_radiation_monochromator 'plane graphite'
_diffrn_radiation_polarisn_norm 0
_diffrn_radiation_probe x-ray
_diffrn_radiation_type MoK\a
_diffrn_radiation_wavelength 0.71073
_diffrn_reflns_av_R_equivalents 0.0578
_diffrn_reflns_av_unetI/netI 0.0510
_diffrn_reflns_Laue_measured_fraction_full 0.999
_diffrn_reflns_Laue_measured_fraction_max 0.986
_diffrn_reflns_limit_h_max 14
_diffrn_reflns_limit_h_min -15
_diffrn_reflns_limit_k_max 16
_diffrn_reflns_limit_k_min -16
_diffrn_reflns_limit_l_max 25
_diffrn_reflns_limit_l_min -25
_diffrn_reflns_number 28731
_diffrn_reflns_point_group_measured_fraction_full 0.999
_diffrn_reflns_point_group_measured_fraction_max 0.986
_diffrn_reflns_theta_full 25.242
_diffrn_reflns_theta_max 26.796
_diffrn_reflns_theta_min 1.678
_diffrn_source 'sealed X-ray tube, 12 x 0.4 mm long-fine focus'
_diffrn_source_current 40
_diffrn_source_power 2.000
_diffrn_source_target Mo
_diffrn_source_type 'sealed X-ray tube, 12 x 0.4 mm long-fine focus'
_diffrn_source_voltage 50
_exptl_absorpt_coefficient_mu 6.243
_exptl_absorpt_correction_T_max 0.523
_exptl_absorpt_correction_T_min 0.342
_exptl_absorpt_correction_type integration
_exptl_absorpt_process_details
;
Koziskova, J.; Hahn, F.; Richter, J.; Kozisek, J. Comparison of different
absorption corrections on the model structure of tetrakis(\m~2~-acetato)-
diaqua-di-copper(II), Acta Chim. Slov., 2016, 9(2), 136-140.
;
_exptl_crystal_colour black
_exptl_crystal_colour_primary black
_exptl_crystal_density_diffrn 1.877
_exptl_crystal_description block
_exptl_crystal_F_000 1624
_exptl_crystal_preparation 'Magnetic properties'
_exptl_crystal_size_max 0.36
_exptl_crystal_size_mid 0.287
_exptl_crystal_size_min 0.24
_refine_diff_density_max 1.021
_refine_diff_density_min -1.676
_refine_diff_density_rms 0.176
_refine_ls_extinction_method none
_refine_ls_goodness_of_fit_ref 1.040
_refine_ls_hydrogen_treatment constr
_refine_ls_matrix_type full
_refine_ls_number_parameters 523
_refine_ls_number_reflns 12345
_refine_ls_number_restraints 0
_refine_ls_restrained_S_all 1.040
_refine_ls_R_factor_all 0.0499
_refine_ls_R_factor_gt 0.0366
_refine_ls_shift/su_max 0.003
_refine_ls_shift/su_mean 0.000
_refine_ls_structure_factor_coef Fsqd
_refine_ls_weighting_details 'w=1/[\s^2^(Fo^2^)+(0.0510P)^2^+0.1992P] where P=(Fo^2^+2Fc^2^)/3'
_refine_ls_weighting_scheme calc
_refine_ls_wR_factor_gt 0.0866
_refine_ls_wR_factor_ref 0.0911
_reflns_Friedel_coverage 0.000
_reflns_number_gt 9978
_reflns_number_total 12345
_reflns_threshold_expression 'I > 2\s(I)'
_cod_data_source_file d2dt01690g2.cif
_cod_data_source_block p-1-180k
_cod_database_code 7711215
_shelxl_version_number 2014-3
_shelx_space_group_comment
;
The symmetry employed for this shelxl refinement is uniquely defined
by the following loop, which should always be used as a source of
symmetry information in preference to the above space-group names.
They are only intended as comments.
;
_shelx_estimated_absorpt_t_max 0.316
_shelx_estimated_absorpt_t_min 0.212
_olex2_refinement_description
;
1. Fixed Uiso
 At 1.2 times of:
  All C(H,H) groups
 At 1.5 times of:
  All C(H,H,H) groups
2.a Secondary CH2 refined with riding coordinates:
 C1(H1A,H1B), C3(H3A,H3B), C5(H5A,H5B), C7(H7A,H7B), C9(H9A,H9B), C11(H11A,
 H11B), C13(H13A,H13B), C15(H15A,H15B), C17(H17A,H17B), C19(H19A,H19B),
 C21(H21A,H21B), C23(H23A,H23B), C25(H25A,H25B), C27(H27A,H27B), C29(H29A,H29B),
  C31(H31A,H31B), C33(H33A,H33B), C35(H35A,H35B)
2.b Idealised Me refined as rotating group:
 C2(H2A,H2B,H2C), C4(H4A,H4B,H4C), C6(H6A,H6B,H6C), C8(H8A,H8B,H8C), C10(H10A,
 H10B,H10C), C12(H12A,H12B,H12C), C14(H14A,H14B,H14C), C16(H16A,H16B,H16C),
 C18(H18A,H18B,H18C), C20(H20A,H20B,H20C), C22(H22A,H22B,H22C), C24(H24A,H24B,
 H24C), C26(H26A,H26B,H26C), C28(H28A,H28B,H28C), C30(H30A,H30B,H30C), C32(H32A,
 H32B,H32C), C34(H34A,H34B,H34C), C36(H36A,H36B,H36C)
;
_olex2_submission_special_instructions 'No special instructions were received'

loop_
_space_group_symop_operation_xyz
'x, y, z'
'-x, -y, -z'

loop_
_atom_site_label
_atom_site_type_symbol
_atom_site_fract_x
_atom_site_fract_y
_atom_site_fract_z
_atom_site_U_iso_or_equiv
_atom_site_adp_type
_atom_site_occupancy
_atom_site_site_symmetry_order
_atom_site_calc_flag
_atom_site_refinement_flags_posn
_atom_site_refinement_flags_adp
_atom_site_refinement_flags_occupancy
_atom_site_disorder_assembly
_atom_site_disorder_group
C1 C 0.7153(4) 0.2280(4) 0.8035(2) 0.0257(10) Uani 1 1 d . . . . .
H1A H 0.7121 0.1730 0.8383 0.031 Uiso 1 1 calc R U . . .
H1B H 0.6351 0.2577 0.7864 0.031 Uiso 1 1 calc R U . . .
C2 C 0.7987(5) 0.1673(5) 0.7470(3) 0.0446(15) Uani 1 1 d . . . . .
H2A H 0.8081 0.2207 0.7134 0.067 Uiso 1 1 calc R U . . .
H2B H 0.7657 0.1150 0.7271 0.067 Uiso 1 1 calc R U . . .
H2C H 0.8759 0.1273 0.7643 0.067 Uiso 1 1 calc R U . . .
C3 C 0.7644(4) 0.4291(4) 0.7723(3) 0.0311(11) Uani 1 1 d . . . . .
H3A H 0.7852 0.4924 0.7892 0.037 Uiso 1 1 calc R U . . .
H3B H 0.8308 0.3868 0.7425 0.037 Uiso 1 1 calc R U . . .
C4 C 0.6547(5) 0.4733(5) 0.7322(3) 0.0378(13) Uani 1 1 d . . . . .
H4A H 0.6669 0.5265 0.6992 0.057 Uiso 1 1 calc R U . . .
H4B H 0.5865 0.5096 0.7618 0.057 Uiso 1 1 calc R U . . .
H4C H 0.6400 0.4121 0.7096 0.057 Uiso 1 1 calc R U . . .
C5 C 0.9045(4) 0.2798(4) 0.8620(3) 0.0282(11) Uani 1 1 d . . . . .
H5A H 0.9514 0.2529 0.8204 0.034 Uiso 1 1 calc R U . . .
H5B H 0.9325 0.3382 0.8798 0.034 Uiso 1 1 calc R U . . .
C6 C 0.9278(5) 0.1843(5) 0.9119(3) 0.0395(13) Uani 1 1 d . . . . .
H6A H 0.9009 0.1258 0.8947 0.059 Uiso 1 1 calc R U . . .
H6B H 0.8848 0.2108 0.9540 0.059 Uiso 1 1 calc R U . . .
H6C H 1.0127 0.1553 0.9191 0.059 Uiso 1 1 calc R U . . .
C7 C 0.8554(4) 0.1944(4) 1.1034(2) 0.0251(10) Uani 1 1 d . . . . .
H7A H 0.8329 0.1503 1.0699 0.030 Uiso 1 1 calc R U . . .
H7B H 0.8984 0.2396 1.0795 0.030 Uiso 1 1 calc R U . . .
C8 C 0.9404(5) 0.1152(5) 1.1488(3) 0.0445(15) Uani 1 1 d . . . . .
H8A H 1.0112 0.0728 1.1229 0.067 Uiso 1 1 calc R U . . .
H8B H 0.9021 0.0648 1.1699 0.067 Uiso 1 1 calc R U . . .
H8C H 0.9629 0.1570 1.1830 0.067 Uiso 1 1 calc R U . . .
C9 C 0.7698(4) 0.3563(4) 1.2079(2) 0.0209(9) Uani 1 1 d . . . . .
H9A H 0.6997 0.4071 1.2315 0.025 Uiso 1 1 calc R U . . .
H9B H 0.8106 0.2993 1.2400 0.025 Uiso 1 1 calc R U . . .
C10 C 0.8526(4) 0.4212(4) 1.1856(3) 0.0296(11) Uani 1 1 d . . . . .
H10A H 0.8136 0.4781 1.1537 0.044 Uiso 1 1 calc R U . . .
H10B H 0.9251 0.3711 1.1648 0.044 Uiso 1 1 calc R U . . .
H10C H 0.8723 0.4560 1.2241 0.044 Uiso 1 1 calc R U . . .
C11 C 0.6563(4) 0.1986(4) 1.1936(3) 0.0278(11) Uani 1 1 d . . . . .
H11A H 0.7136 0.1621 1.2272 0.033 Uiso 1 1 calc R U . . .
H11B H 0.5835 0.2447 1.2174 0.033 Uiso 1 1 calc R U . . .
C12 C 0.6268(5) 0.1107(5) 1.1554(3) 0.0425(15) Uani 1 1 d . . . . .
H12A H 0.5717 0.1458 1.1212 0.064 Uiso 1 1 calc R U . . .
H12B H 0.5903 0.0688 1.1858 0.064 Uiso 1 1 calc R U . . .
H12C H 0.6994 0.0608 1.1345 0.064 Uiso 1 1 calc R U . . .
C13 C 0.3185(4) 0.2067(4) 0.8955(2) 0.0254(10) Uani 1 1 d . . . . .
H13A H 0.2649 0.1614 0.8960 0.031 Uiso 1 1 calc R U . . .
H13B H 0.2904 0.2665 0.8626 0.031 Uiso 1 1 calc R U . . .
C14 C 0.4424(5) 0.1351(4) 0.8737(3) 0.0327(12) Uani 1 1 d . . . . .
H14A H 0.4426 0.1115 0.8279 0.049 Uiso 1 1 calc R U . . .
H14B H 0.4670 0.0702 0.9027 0.049 Uiso 1 1 calc R U . . .
H14C H 0.4975 0.1776 0.8765 0.049 Uiso 1 1 calc R U . . .
C15 C 0.3513(4) 0.1484(4) 1.0337(2) 0.0245(10) Uani 1 1 d . . . . .
H15A H 0.4361 0.1081 1.0248 0.029 Uiso 1 1 calc R U . . .
H15B H 0.3422 0.1758 1.0797 0.029 Uiso 1 1 calc R U . . .
C16 C 0.2823(5) 0.0661(4) 1.0297(3) 0.0375(13) Uani 1 1 d . . . . .
H16A H 0.2919 0.0363 0.9848 0.056 Uiso 1 1 calc R U . . .
H16B H 0.1984 0.1036 1.0405 0.056 Uiso 1 1 calc R U . . .
H16C H 0.3126 0.0058 1.0613 0.056 Uiso 1 1 calc R U . . .
C17 C 0.1480(4) 0.3232(4) 0.9913(3) 0.0302(11) Uani 1 1 d . . . . .
H17A H 0.1176 0.3869 0.9612 0.036 Uiso 1 1 calc R U . . .
H17B H 0.1133 0.2659 0.9791 0.036 Uiso 1 1 calc R U . . .
C18 C 0.1065(4) 0.3592(5) 1.0606(3) 0.0386(14) Uani 1 1 d . . . . .
H18A H 0.0206 0.3946 1.0625 0.058 Uiso 1 1 calc R U . . .
H18B H 0.1450 0.4117 1.0746 0.058 Uiso 1 1 calc R U . . .
H18C H 0.1265 0.2949 1.0902 0.058 Uiso 1 1 calc R U . . .
Cr1 Cr 0.61161(5) 0.42938(5) 0.93192(3) 0.01176(13) Uani 1 1 d . . . . .
Cr2 Cr 0.59216(5) 0.40681(5) 1.06288(3) 0.01122(13) Uani 1 1 d . . . . .
Cr3 Cr 0.41753(5) 0.39760(5) 0.98908(3) 0.01146(13) Uani 1 1 d . . . . .
P1 P 0.74894(9) 0.34030(9) 0.84274(6) 0.0189(2) Uani 1 1 d . . . . .
P2 P 0.71866(9) 0.28861(9) 1.14193(5) 0.0157(2) Uani 1 1 d . . . . .
P3 P 0.30935(9) 0.26824(9) 0.97756(6) 0.0166(2) Uani 1 1 d . . . . .
Se1 Se 0.61183(3) 0.25566(3) 0.98600(2) 0.01441(9) Uani 1 1 d . . . . .
Se2 Se 0.76201(3) 0.44269(3) 1.00578(2) 0.01504(9) Uani 1 1 d . . . . .
Se3 Se 0.40786(4) 0.38425(3) 1.10986(2) 0.01671(9) Uani 1 1 d . . . . .
Se4 Se 0.44190(3) 0.42808(3) 0.86972(2) 0.01515(9) Uani 1 1 d . . . . .
C19 C 0.3474(4) 0.6560(4) 0.4667(2) 0.0238(10) Uani 1 1 d . . . . .
H19A H 0.3415 0.6860 0.4210 0.029 Uiso 1 1 calc R U . . .
H19B H 0.4318 0.6153 0.4731 0.029 Uiso 1 1 calc R U . . .
C20 C 0.2781(5) 0.5734(4) 0.4727(3) 0.0406(14) Uani 1 1 d . . . . .
H20A H 0.3069 0.5178 0.4379 0.061 Uiso 1 1 calc R U . . .
H20B H 0.1940 0.6124 0.4677 0.061 Uiso 1 1 calc R U . . .
H20C H 0.2892 0.5374 0.5162 0.061 Uiso 1 1 calc R U . . .
C21 C 0.3061(4) 0.7053(4) 0.6058(2) 0.0221(9) Uani 1 1 d . . . . .
H21A H 0.2757 0.7631 0.6398 0.026 Uiso 1 1 calc R U . . .
H21B H 0.2522 0.6601 0.6068 0.026 Uiso 1 1 calc R U . . .
C22 C 0.4288(4) 0.6318(4) 0.6241(3) 0.0299(11) Uani 1 1 d . . . . .
H22A H 0.4569 0.5703 0.5930 0.045 Uiso 1 1 calc R U . . .
H22B H 0.4244 0.6029 0.6692 0.045 Uiso 1 1 calc R U . . .
H22C H 0.4836 0.6750 0.6219 0.045 Uiso 1 1 calc R U . . .
C23 C 0.1417(4) 0.8271(4) 0.5156(3) 0.0225(10) Uani 1 1 d . . . . .
H23A H 0.1062 0.7689 0.5286 0.027 Uiso 1 1 calc R U . . .
H23B H 0.1089 0.8890 0.5469 0.027 Uiso 1 1 calc R U . . .
C24 C 0.1047(4) 0.8676(5) 0.4464(3) 0.0337(12) Uani 1 1 d . . . . .
H24A H 0.1294 0.8054 0.4156 0.051 Uiso 1 1 calc R U . . .
H24B H 0.1422 0.9229 0.4321 0.051 Uiso 1 1 calc R U . . .
H24C H 0.0186 0.9007 0.4467 0.051 Uiso 1 1 calc R U . . .
C25 C 0.6505(5) 0.7216(4) 0.2928(2) 0.0270(10) Uani 1 1 d . . . . .
H25A H 0.5805 0.7738 0.2727 0.032 Uiso 1 1 calc R U . . .
H25B H 0.7082 0.6878 0.2563 0.032 Uiso 1 1 calc R U . . .
C26 C 0.6132(5) 0.6319(4) 0.3281(3) 0.0358(12) Uani 1 1 d . . . . .
H26A H 0.5772 0.5960 0.2968 0.054 Uiso 1 1 calc R U . . .
H26B H 0.5556 0.6642 0.3643 0.054 Uiso 1 1 calc R U . . .
H26C H 0.6825 0.5773 0.3462 0.054 Uiso 1 1 calc R U . . .
C27 C 0.8467(4) 0.6939(4) 0.3754(2) 0.0213(9) Uani 1 1 d . . . . .
H27A H 0.8916 0.7311 0.4008 0.026 Uiso 1 1 calc R U . . .
H27B H 0.8189 0.6458 0.4067 0.026 Uiso 1 1 calc R U . . .
C28 C 0.9315(5) 0.6207(5) 0.3239(3) 0.0459(16) Uani 1 1 d . . . . .
H28A H 0.9564 0.6669 0.2907 0.069 Uiso 1 1 calc R U . . .
H28B H 0.8917 0.5754 0.3022 0.069 Uiso 1 1 calc R U . . .
H28C H 1.0009 0.5728 0.3456 0.069 Uiso 1 1 calc R U . . .
C29 C 0.7792(4) 0.8715(4) 0.2805(2) 0.0243(10) Uani 1 1 d . . . . .
H29A H 0.8222 0.8175 0.2462 0.029 Uiso 1 1 calc R U . . .
H29B H 0.7135 0.9273 0.2591 0.029 Uiso 1 1 calc R U . . .
C30 C 0.8636(4) 0.9287(4) 0.3057(3) 0.0318(12) Uani 1 1 d . . . . .
H30A H 0.8898 0.9681 0.2690 0.048 Uiso 1 1 calc R U . . .
H30B H 0.9323 0.8735 0.3239 0.048 Uiso 1 1 calc R U . . .
H30C H 0.8226 0.9813 0.3404 0.048 Uiso 1 1 calc R U . . .
C31 C 0.3045(4) 1.1993(4) 0.2749(2) 0.0287(11) Uani 1 1 d . . . . .
H31A H 0.2417 1.2543 0.2509 0.034 Uiso 1 1 calc R U . . .
H31B H 0.3736 1.2264 0.2747 0.034 Uiso 1 1 calc R U . . .
C32 C 0.3400(6) 1.0907(5) 0.2373(3) 0.0434(14) Uani 1 1 d . . . . .
H32A H 0.3693 1.1018 0.1924 0.065 Uiso 1 1 calc R U . . .
H32B H 0.2713 1.0650 0.2350 0.065 Uiso 1 1 calc R U . . .
H32C H 0.4024 1.0355 0.2604 0.065 Uiso 1 1 calc R U . . .
C33 C 0.1828(4) 1.3378(4) 0.3790(2) 0.0237(10) Uani 1 1 d . . . . .
H33A H 0.2465 1.3709 0.3841 0.028 Uiso 1 1 calc R U . . .
H33B H 0.1382 1.3736 0.3402 0.028 Uiso 1 1 calc R U . . .
C34 C 0.1004(4) 1.3640(4) 0.4399(3) 0.0303(11) Uani 1 1 d . . . . .
H34A H 0.0302 1.3426 0.4326 0.046 Uiso 1 1 calc R U . . .
H34B H 0.0766 1.4433 0.4487 0.046 Uiso 1 1 calc R U . . .
H34C H 0.1410 1.3232 0.4780 0.046 Uiso 1 1 calc R U . . .
C35 C 0.1243(4) 1.1407(4) 0.3543(2) 0.0218(9) Uani 1 1 d . . . . .
H35A H 0.1539 1.0642 0.3375 0.026 Uiso 1 1 calc R U . . .
H35B H 0.0885 1.1378 0.3993 0.026 Uiso 1 1 calc R U . . .
C36 C 0.0274(5) 1.2075(5) 0.3100(3) 0.0393(13) Uani 1 1 d . . . . .
H36A H 0.0603 1.2088 0.2647 0.059 Uiso 1 1 calc R U . . .
H36B H -0.0049 1.2831 0.3267 0.059 Uiso 1 1 calc R U . . .
H36C H -0.0358 1.1737 0.3102 0.059 Uiso 1 1 calc R U . . .
Cr4 Cr 0.41078(5) 0.90177(5) 0.51080(3) 0.00977(12) Uani 1 1 d . . . . .
Cr5 Cr 0.59056(5) 0.91284(5) 0.43046(3) 0.00972(12) Uani 1 1 d . . . . .
Cr6 Cr 0.39169(5) 1.08453(5) 0.43876(3) 0.00984(13) Uani 1 1 d . . . . .
P4 P 0.30151(9) 0.77202(8) 0.52428(6) 0.0148(2) Uani 1 1 d . . . . .
P5 P 0.71664(9) 0.79967(9) 0.34478(5) 0.0151(2) Uani 1 1 d . . . . .
P6 P 0.25100(9) 1.19048(9) 0.36126(5) 0.0156(2) Uani 1 1 d . . . . .
Se5 Se 0.40258(3) 0.90751(3) 0.38964(2) 0.01373(9) Uani 1 1 d . . . . .
Se6 Se 0.59917(3) 0.75343(3) 0.50166(2) 0.01248(9) Uani 1 1 d . . . . .
Se7 Se 0.56527(3) 1.08599(3) 0.36988(2) 0.01515(9) Uani 1 1 d . . . . .
Se8 Se 0.23686(3) 1.06652(3) 0.51786(2) 0.01275(9) Uani 1 1 d . . . . .

loop_
_atom_site_aniso_label
_atom_site_aniso_U_11
_atom_site_aniso_U_22
_atom_site_aniso_U_33
_atom_site_aniso_U_23
_atom_site_aniso_U_13
_atom_site_aniso_U_12
C1 0.020(2) 0.033(3) 0.025(3) -0.008(2) 0.0025(19) -0.0101(19)
C2 0.038(3) 0.061(4) 0.037(3) -0.027(3) 0.013(3) -0.019(3)
C3 0.026(2) 0.047(3) 0.021(3) 0.005(2) 0.007(2) -0.014(2)
C4 0.038(3) 0.052(3) 0.021(3) 0.014(2) -0.002(2) -0.011(3)
C5 0.015(2) 0.039(3) 0.029(3) -0.010(2) 0.0033(19) -0.0060(19)
C6 0.025(3) 0.036(3) 0.048(4) -0.001(3) -0.012(2) 0.004(2)
C7 0.025(2) 0.023(2) 0.022(3) -0.0007(18) -0.0028(19) 0.0001(18)
C8 0.042(3) 0.039(3) 0.037(3) 0.003(3) -0.012(3) 0.010(3)
C9 0.024(2) 0.026(2) 0.013(2) 0.0019(17) -0.0058(17) -0.0080(18)
C10 0.033(3) 0.038(3) 0.025(3) -0.005(2) -0.006(2) -0.020(2)
C11 0.030(2) 0.029(2) 0.026(3) 0.019(2) -0.006(2) -0.013(2)
C12 0.053(3) 0.036(3) 0.049(4) 0.022(3) -0.019(3) -0.028(3)
C13 0.033(3) 0.025(2) 0.022(3) 0.0022(18) -0.006(2) -0.015(2)
C14 0.037(3) 0.032(3) 0.030(3) -0.006(2) 0.004(2) -0.014(2)
C15 0.033(2) 0.018(2) 0.025(3) 0.0098(18) -0.004(2) -0.0112(19)
C16 0.042(3) 0.028(3) 0.050(4) 0.012(2) -0.006(3) -0.023(2)
C17 0.020(2) 0.035(3) 0.042(3) 0.005(2) -0.005(2) -0.018(2)
C18 0.023(2) 0.040(3) 0.052(4) 0.005(3) 0.012(2) -0.010(2)
Cr1 0.0122(3) 0.0134(3) 0.0110(3) 0.0032(2) -0.0021(2) -0.0059(2)
Cr2 0.0122(3) 0.0127(3) 0.0102(3) 0.0024(2) -0.0008(2) -0.0060(2)
Cr3 0.0114(3) 0.0127(3) 0.0100(3) 0.0027(2) -0.0006(2) -0.0036(2)
P1 0.0138(5) 0.0271(6) 0.0168(6) -0.0022(4) 0.0018(4) -0.0081(4)
P2 0.0185(5) 0.0163(5) 0.0126(5) 0.0044(4) -0.0033(4) -0.0058(4)
P3 0.0177(5) 0.0169(5) 0.0175(6) 0.0038(4) -0.0032(4) -0.0086(4)
Se1 0.01587(19) 0.01181(18) 0.0153(2) 0.00178(15) -0.00247(15) -0.00391(15)
Se2 0.01166(18) 0.01740(19) 0.0164(2) 0.00233(15) -0.00133(15) -0.00510(15)
Se3 0.0188(2) 0.0194(2) 0.0139(2) 0.00509(16) 0.00001(16) -0.00927(16)
Se4 0.01662(19) 0.01728(19) 0.0126(2) 0.00134(15) -0.00188(15) -0.00673(15)
C19 0.026(2) 0.023(2) 0.028(3) -0.0041(18) 0.0047(19) -0.0147(19)
C20 0.045(3) 0.028(3) 0.056(4) -0.010(3) 0.010(3) -0.024(2)
C21 0.024(2) 0.021(2) 0.023(2) 0.0033(18) 0.0042(18) -0.0114(18)
C22 0.034(3) 0.025(2) 0.030(3) 0.013(2) -0.004(2) -0.010(2)
C23 0.0109(19) 0.020(2) 0.037(3) 0.0021(19) 0.0026(18) -0.0071(16)
C24 0.018(2) 0.043(3) 0.043(3) 0.007(2) -0.008(2) -0.012(2)
C25 0.036(3) 0.032(2) 0.014(2) -0.0016(19) 0.000(2) -0.012(2)
C26 0.046(3) 0.032(3) 0.037(3) -0.007(2) 0.005(3) -0.023(2)
C27 0.018(2) 0.026(2) 0.013(2) 0.0040(17) 0.0049(17) 0.0014(17)
C28 0.041(3) 0.042(3) 0.036(3) -0.004(3) 0.016(3) 0.011(3)
C29 0.026(2) 0.028(2) 0.015(2) 0.0067(18) 0.0043(18) -0.0037(19)
C30 0.023(2) 0.044(3) 0.030(3) 0.014(2) 0.005(2) -0.016(2)
C31 0.030(2) 0.039(3) 0.016(2) 0.008(2) 0.0003(19) -0.009(2)
C32 0.057(4) 0.052(3) 0.014(3) -0.002(2) 0.010(2) -0.009(3)
C33 0.026(2) 0.020(2) 0.023(2) 0.0078(18) -0.0043(19) -0.0030(18)
C34 0.029(2) 0.027(2) 0.028(3) -0.001(2) 0.000(2) 0.003(2)
C35 0.017(2) 0.030(2) 0.021(2) 0.0024(18) -0.0065(17) -0.0089(18)
C36 0.025(3) 0.058(4) 0.035(3) 0.008(3) -0.018(2) -0.010(2)
Cr4 0.0083(3) 0.0114(3) 0.0094(3) 0.0030(2) -0.0007(2) -0.0030(2)
Cr5 0.0084(3) 0.0113(3) 0.0103(3) 0.0046(2) -0.0016(2) -0.0045(2)
Cr6 0.0082(3) 0.0121(3) 0.0100(3) 0.0021(2) 0.0004(2) -0.0045(2)
P4 0.0133(5) 0.0149(5) 0.0176(6) 0.0015(4) 0.0029(4) -0.0069(4)
P5 0.0154(5) 0.0171(5) 0.0116(5) 0.0033(4) 0.0008(4) -0.0036(4)
P6 0.0137(5) 0.0188(5) 0.0131(5) 0.0044(4) -0.0019(4) -0.0034(4)
Se5 0.01235(18) 0.01698(19) 0.0130(2) 0.00133(15) -0.00262(15) -0.00605(15)
Se6 0.01167(18) 0.01108(17) 0.0142(2) 0.00335(14) -0.00019(14) -0.00322(14)
Se7 0.01450(19) 0.01740(19) 0.0135(2) 0.00536(15) 0.00066(15) -0.00553(15)
Se8 0.00755(17) 0.01614(18) 0.0145(2) 0.00296(15) -0.00026(14) -0.00393(14)

loop_
_atom_type_symbol
_atom_type_description
_atom_type_scat_dispersion_real
_atom_type_scat_dispersion_imag
_atom_type_scat_source
C C 0.0033 0.0016 'International Tables Vol C Tables 4.2.6.8 and 6.1.1.4'
H H 0.0000 0.0000 'International Tables Vol C Tables 4.2.6.8 and 6.1.1.4'
Cr Cr 0.3209 0.6236 'International Tables Vol C Tables 4.2.6.8 and 6.1.1.4'
P P 0.1023 0.0942 'International Tables Vol C Tables 4.2.6.8 and 6.1.1.4'
Se Se -0.0929 2.2259 'International Tables Vol C Tables 4.2.6.8 and 6.1.1.4'

loop_
_geom_angle_atom_site_label_1
_geom_angle_atom_site_label_2
_geom_angle_atom_site_label_3
_geom_angle
_geom_angle_site_symmetry_1
_geom_angle_site_symmetry_3
_geom_angle_publ_flag
H1A C1 H1B 107.2 . . ?
C2 C1 H1A 107.8 . . ?
C2 C1 H1B 107.8 . . ?
C2 C1 P1 117.9(4) . . ?
P1 C1 H1A 107.8 . . ?
P1 C1 H1B 107.8 . . ?
C1 C2 H2A 109.5 . . ?
C1 C2 H2B 109.5 . . ?
C1 C2 H2C 109.5 . . ?
H2A C2 H2B 109.5 . . ?
H2A C2 H2C 109.5 . . ?
H2B C2 H2C 109.5 . . ?
H3A C3 H3B 107.6 . . ?
C4 C3 H3A 108.6 . . ?
C4 C3 H3B 108.6 . . ?
C4 C3 P1 114.7(3) . . ?
P1 C3 H3A 108.6 . . ?
P1 C3 H3B 108.6 . . ?
C3 C4 H4A 109.5 . . ?
C3 C4 H4B 109.5 . . ?
C3 C4 H4C 109.5 . . ?
H4A C4 H4B 109.5 . . ?
H4A C4 H4C 109.5 . . ?
H4B C4 H4C 109.5 . . ?
H5A C5 H5B 107.6 . . ?
C6 C5 H5A 108.7 . . ?
C6 C5 H5B 108.7 . . ?
C6 C5 P1 114.1(3) . . ?
P1 C5 H5A 108.7 . . ?
P1 C5 H5B 108.7 . . ?
C5 C6 H6A 109.5 . . ?
C5 C6 H6B 109.5 . . ?
C5 C6 H6C 109.5 . . ?
H6A C6 H6B 109.5 . . ?
H6A C6 H6C 109.5 . . ?
H6B C6 H6C 109.5 . . ?
H7A C7 H7B 107.2 . . ?
C8 C7 H7A 108.0 . . ?
C8 C7 H7B 108.0 . . ?
C8 C7 P2 117.3(4) . . ?
P2 C7 H7A 108.0 . . ?
P2 C7 H7B 108.0 . . ?
C7 C8 H8A 109.5 . . ?
C7 C8 H8B 109.5 . . ?
C7 C8 H8C 109.5 . . ?
H8A C8 H8B 109.5 . . ?
H8A C8 H8C 109.5 . . ?
H8B C8 H8C 109.5 . . ?
H9A C9 H9B 107.4 . . ?
C10 C9 H9A 108.3 . . ?
C10 C9 H9B 108.3 . . ?
C10 C9 P2 115.9(3) . . ?
P2 C9 H9A 108.3 . . ?
P2 C9 H9B 108.3 . . ?
C9 C10 H10A 109.5 . . ?
C9 C10 H10B 109.5 . . ?
C9 C10 H10C 109.5 . . ?
H10A C10 H10B 109.5 . . ?
H10A C10 H10C 109.5 . . ?
H10B C10 H10C 109.5 . . ?
H11A C11 H11B 107.6 . . ?
C12 C11 H11A 108.7 . . ?
C12 C11 H11B 108.7 . . ?
C12 C11 P2 114.3(4) . . ?
P2 C11 H11A 108.7 . . ?
P2 C11 H11B 108.7 . . ?
C11 C12 H12A 109.5 . . ?
C11 C12 H12B 109.5 . . ?
C11 C12 H12C 109.5 . . ?
H12A C12 H12B 109.5 . . ?
H12A C12 H12C 109.5 . . ?
H12B C12 H12C 109.5 . . ?
H13A C13 H13B 107.7 . . ?
C14 C13 H13A 108.8 . . ?
C14 C13 H13B 108.8 . . ?
C14 C13 P3 113.8(4) . . ?
P3 C13 H13A 108.8 . . ?
P3 C13 H13B 108.8 . . ?
C13 C14 H14A 109.5 . . ?
C13 C14 H14B 109.5 . . ?
C13 C14 H14C 109.5 . . ?
H14A C14 H14B 109.5 . . ?
H14A C14 H14C 109.5 . . ?
H14B C14 H14C 109.5 . . ?
H15A C15 H15B 107.3 . . ?
C16 C15 H15A 108.1 . . ?
C16 C15 H15B 108.1 . . ?
C16 C15 P3 116.7(4) . . ?
P3 C15 H15A 108.1 . . ?
P3 C15 H15B 108.1 . . ?
C15 C16 H16A 109.5 . . ?
C15 C16 H16B 109.5 . . ?
C15 C16 H16C 109.5 . . ?
H16A C16 H16B 109.5 . . ?
H16A C16 H16C 109.5 . . ?
H16B C16 H16C 109.5 . . ?
H17A C17 H17B 107.5 . . ?
C18 C17 H17A 108.6 . . ?
C18 C17 H17B 108.6 . . ?
C18 C17 P3 114.9(4) . . ?
P3 C17 H17A 108.6 . . ?
P3 C17 H17B 108.6 . . ?
C17 C18 H18A 109.5 . . ?
C17 C18 H18B 109.5 . . ?
C17 C18 H18C 109.5 . . ?
H18A C18 H18B 109.5 . . ?
H18A C18 H18C 109.5 . . ?
H18B C18 H18C 109.5 . . ?
Cr2 Cr1 Cr2 89.24(3) 2_667 . ?
Cr2 Cr1 Cr3 59.73(2) 2_667 2_667 ?
Cr2 Cr1 Cr3 59.74(2) . . ?
Cr2 Cr1 Cr3 59.81(2) 2_667 . ?
Cr2 Cr1 Cr3 59.77(2) . 2_667 ?
Cr3 Cr1 Cr3 89.94(3) . 2_667 ?
P1 Cr1 Cr2 133.84(4) . 2_667 ?
P1 Cr1 Cr2 136.90(4) . . ?
P1 Cr1 Cr3 136.01(4) . 2_667 ?
P1 Cr1 Cr3 134.01(4) . . ?
P1 Cr1 Se1 94.20(4) . . ?
P1 Cr1 Se2 95.68(4) . . ?
P1 Cr1 Se3 93.66(4) . 2_667 ?
P1 Cr1 Se4 91.96(4) . . ?
Se1 Cr1 Cr2 57.11(2) . . ?
Se1 Cr1 Cr2 116.64(3) . 2_667 ?
Se1 Cr1 Cr3 56.89(2) . . ?
Se1 Cr1 Cr3 116.84(3) . 2_667 ?
Se1 Cr1 Se3 172.14(3) . 2_667 ?
Se2 Cr1 Cr2 116.57(3) . 2_667 ?
Se2 Cr1 Cr2 57.03(2) . . ?
Se2 Cr1 Cr3 116.73(3) . . ?
Se2 Cr1 Cr3 56.91(2) . 2_667 ?
Se2 Cr1 Se1 89.69(2) . . ?
Se2 Cr1 Se3 89.57(2) . 2_667 ?
Se2 Cr1 Se4 172.36(3) . . ?
Se3 Cr1 Cr2 116.34(3) 2_667 . ?
Se3 Cr1 Cr2 57.04(2) 2_667 2_667 ?
Se3 Cr1 Cr3 116.80(3) 2_667 . ?
Se3 Cr1 Cr3 56.63(2) 2_667 2_667 ?
Se4 Cr1 Cr2 116.69(3) . . ?
Se4 Cr1 Cr2 57.19(2) . 2_667 ?
Se4 Cr1 Cr3 57.01(2) . . ?
Se4 Cr1 Cr3 116.88(3) . 2_667 ?
Se4 Cr1 Se1 89.76(2) . . ?
Se4 Cr1 Se3 89.93(2) . 2_667 ?
Cr1 Cr2 Cr1 90.76(3) 2_667 . ?
Cr1 Cr2 Cr3 60.39(2) 2_667 2_667 ?
Cr3 Cr2 Cr1 60.40(2) . . ?
Cr3 Cr2 Cr1 60.47(2) . 2_667 ?
Cr3 Cr2 Cr1 60.42(2) 2_667 . ?
Cr3 Cr2 Cr3 90.70(3) . 2_667 ?
P2 Cr2 Cr1 136.21(4) . 2_667 ?
P2 Cr2 Cr1 132.96(4) . . ?
P2 Cr2 Cr3 132.67(4) . 2_667 ?
P2 Cr2 Cr3 136.58(4) . . ?
P2 Cr2 Se1 93.49(3) . . ?
P2 Cr2 Se2 90.89(3) . . ?
P2 Cr2 Se3 95.90(3) . . ?
P2 Cr2 Se4 93.14(4) . 2_667 ?
Se1 Cr2 Cr1 57.14(2) . . ?
Se1 Cr2 Cr1 117.58(3) . 2_667 ?
Se1 Cr2 Cr3 117.52(3) . 2_667 ?
Se1 Cr2 Cr3 57.15(2) . . ?
Se2 Cr2 Cr1 117.47(3) . 2_667 ?
Se2 Cr2 Cr1 56.94(2) . . ?
Se2 Cr2 Cr3 57.12(2) . 2_667 ?
Se2 Cr2 Cr3 117.30(3) . . ?
Se2 Cr2 Se1 89.65(2) . . ?
Se2 Cr2 Se3 173.21(3) . . ?
Se2 Cr2 Se4 90.08(2) . 2_667 ?
Se3 Cr2 Cr1 117.33(3) . . ?
Se3 Cr2 Cr1 57.24(2) . 2_667 ?
Se3 Cr2 Cr3 56.96(2) . . ?
Se3 Cr2 Cr3 117.58(3) . 2_667 ?
Se3 Cr2 Se1 89.58(2) . . ?
Se3 Cr2 Se4 89.90(2) . 2_667 ?
Se4 Cr2 Cr1 56.95(2) 2_667 2_667 ?
Se4 Cr2 Cr1 117.54(3) 2_667 . ?
Se4 Cr2 Cr3 117.38(3) 2_667 . ?
Se4 Cr2 Cr3 57.16(2) 2_667 2_667 ?
Se4 Cr2 Se1 173.36(3) 2_667 . ?
Cr1 Cr3 Cr1 90.06(3) . 2_667 ?
Cr2 Cr3 Cr1 59.81(2) 2_667 2_667 ?
Cr2 Cr3 Cr1 59.87(2) . . ?
Cr2 Cr3 Cr1 59.80(2) . 2_667 ?
Cr2 Cr3 Cr1 59.80(2) 2_667 . ?
Cr2 Cr3 Cr2 89.30(3) . 2_667 ?
P3 Cr3 Cr1 136.29(4) . . ?
P3 Cr3 Cr1 133.64(4) . 2_667 ?
P3 Cr3 Cr2 135.03(4) . . ?
P3 Cr3 Cr2 135.64(4) . 2_667 ?
P3 Cr3 Se1 94.49(3) . . ?
P3 Cr3 Se2 93.30(3) . 2_667 ?
P3 Cr3 Se3 92.50(3) . . ?
P3 Cr3 Se4 95.08(4) . . ?
Se1 Cr3 Cr1 56.95(2) . . ?
Se1 Cr3 Cr1 116.93(3) . 2_667 ?
Se1 Cr3 Cr2 116.68(3) . 2_667 ?
Se1 Cr3 Cr2 57.17(2) . . ?
Se1 Cr3 Se4 89.60(2) . . ?
Se2 Cr3 Cr1 116.73(3) 2_667 . ?
Se2 Cr3 Cr1 56.67(2) 2_667 2_667 ?
Se2 Cr3 Cr2 116.40(3) 2_667 . ?
Se2 Cr3 Cr2 56.98(2) 2_667 2_667 ?
Se2 Cr3 Se1 172.20(3) 2_667 . ?
Se2 Cr3 Se4 89.94(2) 2_667 . ?
Se3 Cr3 Cr1 117.02(3) . . ?
Se3 Cr3 Cr1 57.05(2) . 2_667 ?
Se3 Cr3 Cr2 57.19(2) . . ?
Se3 Cr3 Cr2 116.80(3) . 2_667 ?
Se3 Cr3 Se1 89.74(2) . . ?
Se3 Cr3 Se2 89.70(2) . 2_667 ?
Se3 Cr3 Se4 172.42(3) . . ?
Se4 Cr3 Cr1 56.70(2) . . ?
Se4 Cr3 Cr1 116.86(3) . 2_667 ?
Se4 Cr3 Cr2 57.09(2) . 2_667 ?
Se4 Cr3 Cr2 116.51(3) . . ?
C1 P1 C3 103.1(2) . . ?
C1 P1 C5 103.4(2) . . ?
C1 P1 Cr1 114.98(15) . . ?
C3 P1 Cr1 116.01(17) . . ?
C5 P1 C3 99.7(2) . . ?
C5 P1 Cr1 117.41(17) . . ?
C7 P2 Cr2 113.12(16) . . ?
C9 P2 C7 104.3(2) . . ?
C9 P2 C11 98.8(2) . . ?
C9 P2 Cr2 116.95(15) . . ?
C11 P2 C7 104.4(2) . . ?
C11 P2 Cr2 117.32(16) . . ?
C13 P3 C15 103.7(2) . . ?
C13 P3 C17 100.0(2) . . ?
C13 P3 Cr3 116.55(15) . . ?
C15 P3 Cr3 114.86(16) . . ?
C17 P3 C15 103.3(2) . . ?
C17 P3 Cr3 116.30(16) . . ?
Cr2 Se1 Cr1 65.75(2) . . ?
Cr3 Se1 Cr1 66.16(2) . . ?
Cr3 Se1 Cr2 65.68(2) . . ?
Cr1 Se2 Cr2 66.03(2) . . ?
Cr1 Se2 Cr3 66.43(2) . 2_667 ?
Cr2 Se2 Cr3 65.90(2) . 2_667 ?
Cr2 Se3 Cr1 65.72(2) . 2_667 ?
Cr3 Se3 Cr1 66.32(2) . 2_667 ?
Cr3 Se3 Cr2 65.85(2) . . ?
Cr1 Se4 Cr2 65.87(2) . 2_667 ?
Cr1 Se4 Cr3 66.28(2) . . ?
Cr2 Se4 Cr3 65.75(2) 2_667 . ?
H19A C19 H19B 107.3 . . ?
C20 C19 H19A 108.2 . . ?
C20 C19 H19B 108.2 . . ?
C20 C19 P4 116.5(3) . . ?
P4 C19 H19A 108.2 . . ?
P4 C19 H19B 108.2 . . ?
C19 C20 H20A 109.5 . . ?
C19 C20 H20B 109.5 . . ?
C19 C20 H20C 109.5 . . ?
H20A C20 H20B 109.5 . . ?
H20A C20 H20C 109.5 . . ?
H20B C20 H20C 109.5 . . ?
H21A C21 H21B 107.6 . . ?
C22 C21 H21A 108.6 . . ?
C22 C21 H21B 108.6 . . ?
C22 C21 P4 114.6(3) . . ?
P4 C21 H21A 108.6 . . ?
P4 C21 H21B 108.6 . . ?
C21 C22 H22A 109.5 . . ?
C21 C22 H22B 109.5 . . ?
C21 C22 H22C 109.5 . . ?
H22A C22 H22B 109.5 . . ?
H22A C22 H22C 109.5 . . ?
H22B C22 H22C 109.5 . . ?
H23A C23 H23B 107.6 . . ?
C24 C23 H23A 108.6 . . ?
C24 C23 H23B 108.6 . . ?
C24 C23 P4 114.6(3) . . ?
P4 C23 H23A 108.6 . . ?
P4 C23 H23B 108.6 . . ?
C23 C24 H24A 109.5 . . ?
C23 C24 H24B 109.5 . . ?
C23 C24 H24C 109.5 . . ?
H24A C24 H24B 109.5 . . ?
H24A C24 H24C 109.5 . . ?
H24B C24 H24C 109.5 . . ?
H25A C25 H25B 107.5 . . ?
C26 C25 H25A 108.5 . . ?
C26 C25 H25B 108.5 . . ?
C26 C25 P5 115.2(4) . . ?
P5 C25 H25A 108.5 . . ?
P5 C25 H25B 108.5 . . ?
C25 C26 H26A 109.5 . . ?
C25 C26 H26B 109.5 . . ?
C25 C26 H26C 109.5 . . ?
H26A C26 H26B 109.5 . . ?
H26A C26 H26C 109.5 . . ?
H26B C26 H26C 109.5 . . ?
H27A C27 H27B 107.3 . . ?
C28 C27 H27A 108.0 . . ?
C28 C27 H27B 108.0 . . ?
C28 C27 P5 117.0(4) . . ?
P5 C27 H27A 108.0 . . ?
P5 C27 H27B 108.0 . . ?
C27 C28 H28A 109.5 . . ?
C27 C28 H28B 109.5 . . ?
C27 C28 H28C 109.5 . . ?
H28A C28 H28B 109.5 . . ?
H28A C28 H28C 109.5 . . ?
H28B C28 H28C 109.5 . . ?
H29A C29 H29B 107.6 . . ?
C30 C29 H29A 108.6 . . ?
C30 C29 H29B 108.6 . . ?
C30 C29 P5 114.5(3) . . ?
P5 C29 H29A 108.6 . . ?
P5 C29 H29B 108.6 . . ?
C29 C30 H30A 109.5 . . ?
C29 C30 H30B 109.5 . . ?
C29 C30 H30C 109.5 . . ?
H30A C30 H30B 109.5 . . ?
H30A C30 H30C 109.5 . . ?
H30B C30 H30C 109.5 . . ?
H31A C31 H31B 107.6 . . ?
C32 C31 H31A 108.6 . . ?
C32 C31 H31B 108.6 . . ?
C32 C31 P6 114.5(3) . . ?
P6 C31 H31A 108.6 . . ?
P6 C31 H31B 108.6 . . ?
C31 C32 H32A 109.5 . . ?
C31 C32 H32B 109.5 . . ?
C31 C32 H32C 109.5 . . ?
H32A C32 H32B 109.5 . . ?
H32A C32 H32C 109.5 . . ?
H32B C32 H32C 109.5 . . ?
H33A C33 H33B 107.5 . . ?
C34 C33 H33A 108.5 . . ?
C34 C33 H33B 108.5 . . ?
C34 C33 P6 115.3(3) . . ?
P6 C33 H33A 108.5 . . ?
P6 C33 H33B 108.5 . . ?
C33 C34 H34A 109.5 . . ?
C33 C34 H34B 109.5 . . ?
C33 C34 H34C 109.5 . . ?
H34A C34 H34B 109.5 . . ?
H34A C34 H34C 109.5 . . ?
H34B C34 H34C 109.5 . . ?
H35A C35 H35B 107.3 . . ?
C36 C35 H35A 108.2 . . ?
C36 C35 H35B 108.2 . . ?
C36 C35 P6 116.6(3) . . ?
P6 C35 H35A 108.2 . . ?
P6 C35 H35B 108.2 . . ?
C35 C36 H36A 109.5 . . ?
C35 C36 H36B 109.5 . . ?
C35 C36 H36C 109.5 . . ?
H36A C36 H36B 109.5 . . ?
H36A C36 H36C 109.5 . . ?
H36B C36 H36C 109.5 . . ?
Cr5 Cr4 Cr5 89.75(3) . 2_676 ?
Cr5 Cr4 Cr6 60.16(2) . . ?
Cr5 Cr4 Cr6 60.13(2) 2_676 2_676 ?
Cr5 Cr4 Cr6 59.92(2) . 2_676 ?
Cr5 Cr4 Cr6 59.76(2) 2_676 . ?
Cr6 Cr4 Cr6 90.23(3) 2_676 . ?
P4 Cr4 Cr5 133.90(4) . . ?
P4 Cr4 Cr5 136.33(4) . 2_676 ?
P4 Cr4 Cr6 135.99(4) . . ?
P4 Cr4 Cr6 133.77(4) . 2_676 ?
P4 Cr4 Se5 93.73(4) . . ?
P4 Cr4 Se6 91.90(3) . . ?
P4 Cr4 Se7 94.21(4) . 2_676 ?
P4 Cr4 Se8 95.41(3) . . ?
Se5 Cr4 Cr5 116.62(3) . 2_676 ?
Se5 Cr4 Cr5 57.10(2) . . ?
Se5 Cr4 Cr6 116.98(3) . 2_676 ?
Se5 Cr4 Cr6 56.92(2) . . ?
Se5 Cr4 Se7 172.06(3) . 2_676 ?
Se6 Cr4 Cr5 57.10(2) . . ?
Se6 Cr4 Cr5 117.17(3) . 2_676 ?
Se6 Cr4 Cr6 57.10(2) . 2_676 ?
Se6 Cr4 Cr6 117.23(3) . . ?
Se6 Cr4 Se5 89.79(2) . . ?
Se6 Cr4 Se7 89.83(2) . 2_676 ?
Se6 Cr4 Se8 172.68(3) . . ?
Se7 Cr4 Cr5 56.83(2) 2_676 2_676 ?
Se7 Cr4 Cr5 116.47(3) 2_676 . ?
Se7 Cr4 Cr6 56.62(2) 2_676 2_676 ?
Se7 Cr4 Cr6 116.54(3) 2_676 . ?
Se8 Cr4 Cr5 56.93(2) . 2_676 ?
Se8 Cr4 Cr5 116.83(3) . . ?
Se8 Cr4 Cr6 56.722(19) . . ?
Se8 Cr4 Cr6 117.02(3) . 2_676 ?
Se8 Cr4 Se5 89.58(2) . . ?
Se8 Cr4 Se7 89.78(2) . 2_676 ?
Cr4 Cr5 Cr4 90.25(3) . 2_676 ?
Cr4 Cr5 Cr6 60.01(2) 2_676 . ?
Cr4 Cr5 Cr6 60.25(2) . . ?
Cr4 Cr5 Cr6 60.26(2) . 2_676 ?
Cr6 Cr5 Cr4 60.31(2) 2_676 2_676 ?
Cr6 Cr5 Cr6 90.47(3) 2_676 . ?
P5 Cr5 Cr4 136.41(4) . . ?
P5 Cr5 Cr4 133.20(4) . 2_676 ?
P5 Cr5 Cr6 131.81(4) . 2_676 ?
P5 Cr5 Cr6 137.66(4) . . ?
P5 Cr5 Se5 96.71(4) . . ?
P5 Cr5 Se6 92.62(3) . . ?
P5 Cr5 Se7 94.47(3) . . ?
P5 Cr5 Se8 90.51(3) . 2_676 ?
Se5 Cr5 Cr4 116.96(3) . 2_676 ?
Se5 Cr5 Cr4 57.19(2) . . ?
Se5 Cr5 Cr6 117.41(3) . 2_676 ?
Se5 Cr5 Cr6 56.98(2) . . ?
Se6 Cr5 Cr4 117.43(3) . 2_676 ?
Se6 Cr5 Cr4 56.95(2) . . ?
Se6 Cr5 Cr6 117.16(3) . . ?
Se6 Cr5 Cr6 57.18(2) . 2_676 ?
Se6 Cr5 Se5 89.75(2) . . ?
Se7 Cr5 Cr4 57.21(2) . 2_676 ?
Se7 Cr5 Cr4 116.90(3) . . ?
Se7 Cr5 Cr6 56.68(2) . . ?
Se7 Cr5 Cr6 117.47(3) . 2_676 ?
Se7 Cr5 Se5 89.13(2) . . ?
Se7 Cr5 Se6 172.90(3) . . ?
Se8 Cr5 Cr4 56.95(2) 2_676 2_676 ?
Se8 Cr5 Cr4 117.14(3) 2_676 . ?
Se8 Cr5 Cr6 116.93(3) 2_676 . ?
Se8 Cr5 Cr6 56.94(2) 2_676 2_676 ?
Se8 Cr5 Se5 172.78(3) 2_676 . ?
Se8 Cr5 Se6 90.18(2) 2_676 . ?
Se8 Cr5 Se7 90.05(2) 2_676 . ?
Cr4 Cr6 Cr4 89.78(3) 2_676 . ?
Cr4 Cr6 Cr5 59.85(2) 2_676 . ?
Cr5 Cr6 Cr4 59.81(2) 2_676 2_676 ?
Cr5 Cr6 Cr4 59.94(2) 2_676 . ?
Cr5 Cr6 Cr4 59.59(2) . . ?
Cr5 Cr6 Cr5 89.53(3) 2_676 . ?
P6 Cr6 Cr4 134.12(4) . . ?
P6 Cr6 Cr4 136.10(4) . 2_676 ?
P6 Cr6 Cr5 135.58(4) . . ?
P6 Cr6 Cr5 134.88(4) . 2_676 ?
P6 Cr6 Se5 93.36(4) . . ?
P6 Cr6 Se6 94.49(3) . 2_676 ?
P6 Cr6 Se7 94.73(3) . . ?
P6 Cr6 Se8 93.04(3) . . ?
Se5 Cr6 Cr4 116.71(3) . 2_676 ?
Se5 Cr6 Cr4 56.92(2) . . ?
Se5 Cr6 Cr5 116.80(3) . 2_676 ?
Se5 Cr6 Cr5 56.89(2) . . ?
Se6 Cr6 Cr4 116.83(3) 2_676 . ?
Se6 Cr6 Cr4 56.71(2) 2_676 2_676 ?
Se6 Cr6 Cr5 116.51(3) 2_676 . ?
Se6 Cr6 Cr5 56.95(2) 2_676 2_676 ?
Se6 Cr6 Se5 172.15(3) 2_676 . ?
Se7 Cr6 Cr4 116.46(3) . . ?
Se7 Cr6 Cr4 57.21(2) . 2_676 ?
Se7 Cr6 Cr5 56.90(2) . . ?
Se7 Cr6 Cr5 116.96(3) . 2_676 ?
Se7 Cr6 Se5 89.21(2) . . ?
Se7 Cr6 Se6 89.97(2) . 2_676 ?
Se7 Cr6 Se8 172.20(3) . . ?
Se8 Cr6 Cr4 56.84(2) . . ?
Se8 Cr6 Cr4 116.79(3) . 2_676 ?
Se8 Cr6 Cr5 57.03(2) . 2_676 ?
Se8 Cr6 Cr5 116.38(3) . . ?
Se8 Cr6 Se5 89.66(2) . . ?
Se8 Cr6 Se6 90.10(2) . 2_676 ?
C19 P4 C21 103.5(2) . . ?
C19 P4 Cr4 115.06(14) . . ?
C21 P4 Cr4 115.98(15) . . ?
C23 P4 C19 103.4(2) . . ?
C23 P4 C21 100.3(2) . . ?
C23 P4 Cr4 116.60(14) . . ?
C25 P5 C27 103.3(2) . . ?
C25 P5 C29 100.0(2) . . ?
C25 P5 Cr5 117.24(16) . . ?
C27 P5 C29 103.5(2) . . ?
C27 P5 Cr5 114.17(15) . . ?
C29 P5 Cr5 116.56(16) . . ?
C31 P6 Cr6 117.72(17) . . ?
C33 P6 C31 99.7(2) . . ?
C33 P6 Cr6 116.64(16) . . ?
C35 P6 C31 104.1(2) . . ?
C35 P6 C33 103.6(2) . . ?
C35 P6 Cr6 113.18(15) . . ?
Cr5 Se5 Cr4 65.70(2) . . ?
Cr5 Se5 Cr6 66.13(2) . . ?
Cr6 Se5 Cr4 66.16(2) . . ?
Cr4 Se6 Cr5 65.95(2) . . ?
Cr4 Se6 Cr6 66.19(2) . 2_676 ?
Cr5 Se6 Cr6 65.87(2) . 2_676 ?
Cr5 Se7 Cr4 65.95(2) . 2_676 ?
Cr6 Se7 Cr4 66.17(2) . 2_676 ?
Cr6 Se7 Cr5 66.42(2) . . ?
Cr5 Se8 Cr4 66.12(2) 2_676 . ?
Cr6 Se8 Cr4 66.44(2) . . ?
Cr6 Se8 Cr5 66.03(2) . 2_676 ?

loop_
_geom_bond_atom_site_label_1
_geom_bond_atom_site_label_2
_geom_bond_distance
_geom_bond_site_symmetry_2
_geom_bond_publ_flag
C1 H1A 0.9900 . ?
C1 H1B 0.9900 . ?
C1 C2 1.528(7) . ?
C1 P1 1.817(5) . ?
C2 H2A 0.9800 . ?
C2 H2B 0.9800 . ?
C2 H2C 0.9800 . ?
C3 H3A 0.9900 . ?
C3 H3B 0.9900 . ?
C3 C4 1.522(7) . ?
C3 P1 1.840(5) . ?
C4 H4A 0.9800 . ?
C4 H4B 0.9800 . ?
C4 H4C 0.9800 . ?
C5 H5A 0.9900 . ?
C5 H5B 0.9900 . ?
C5 C6 1.533(8) . ?
C5 P1 1.831(5) . ?
C6 H6A 0.9800 . ?
C6 H6B 0.9800 . ?
C6 H6C 0.9800 . ?
C7 H7A 0.9900 . ?
C7 H7B 0.9900 . ?
C7 C8 1.519(7) . ?
C7 P2 1.841(4) . ?
C8 H8A 0.9800 . ?
C8 H8B 0.9800 . ?
C8 H8C 0.9800 . ?
C9 H9A 0.9900 . ?
C9 H9B 0.9900 . ?
C9 C10 1.524(6) . ?
C9 P2 1.835(5) . ?
C10 H10A 0.9800 . ?
C10 H10B 0.9800 . ?
C10 H10C 0.9800 . ?
C11 H11A 0.9900 . ?
C11 H11B 0.9900 . ?
C11 C12 1.516(8) . ?
C11 P2 1.838(4) . ?
C12 H12A 0.9800 . ?
C12 H12B 0.9800 . ?
C12 H12C 0.9800 . ?
C13 H13A 0.9900 . ?
C13 H13B 0.9900 . ?
C13 C14 1.523(7) . ?
C13 P3 1.834(5) . ?
C14 H14A 0.9800 . ?
C14 H14B 0.9800 . ?
C14 H14C 0.9800 . ?
C15 H15A 0.9900 . ?
C15 H15B 0.9900 . ?
C15 C16 1.533(6) . ?
C15 P3 1.840(4) . ?
C16 H16A 0.9800 . ?
C16 H16B 0.9800 . ?
C16 H16C 0.9800 . ?
C17 H17A 0.9900 . ?
C17 H17B 0.9900 . ?
C17 C18 1.495(8) . ?
C17 P3 1.838(5) . ?
C18 H18A 0.9800 . ?
C18 H18B 0.9800 . ?
C18 H18C 0.9800 . ?
Cr1 Cr2 2.6630(9) . ?
Cr1 Cr2 2.6614(9) 2_667 ?
Cr1 Cr3 2.6773(8) . ?
Cr1 Cr3 2.6794(9) 2_667 ?
Cr1 P1 2.4168(13) . ?
Cr1 Se1 2.4534(7) . ?
Cr1 Se2 2.4425(8) . ?
Cr1 Se3 2.4552(7) 2_667 ?
Cr1 Se4 2.4443(7) . ?
Cr2 Cr1 2.6613(9) 2_667 ?
Cr2 Cr3 2.6619(8) 2_667 ?
Cr2 Cr3 2.6596(9) . ?
Cr2 P2 2.4128(12) . ?
Cr2 Se1 2.4525(7) . ?
Cr2 Se2 2.4450(7) . ?
Cr2 Se3 2.4495(7) . ?
Cr2 Se4 2.4509(7) 2_667 ?
Cr3 Cr1 2.6793(9) 2_667 ?
Cr3 Cr2 2.6618(8) 2_667 ?
Cr3 P3 2.4200(12) . ?
Cr3 Se1 2.4518(7) . ?
Cr3 Se2 2.4491(7) 2_667 ?
Cr3 Se3 2.4434(8) . ?
Cr3 Se4 2.4529(7) . ?
Se2 Cr3 2.4491(7) 2_667 ?
Se3 Cr1 2.4552(7) 2_667 ?
Se4 Cr2 2.4509(7) 2_667 ?
C19 H19A 0.9900 . ?
C19 H19B 0.9900 . ?
C19 C20 1.533(6) . ?
C19 P4 1.831(5) . ?
C20 H20A 0.9800 . ?
C20 H20B 0.9800 . ?
C20 H20C 0.9800 . ?
C21 H21A 0.9900 . ?
C21 H21B 0.9900 . ?
C21 C22 1.529(7) . ?
C21 P4 1.834(5) . ?
C22 H22A 0.9800 . ?
C22 H22B 0.9800 . ?
C22 H22C 0.9800 . ?
C23 H23A 0.9900 . ?
C23 H23B 0.9900 . ?
C23 C24 1.521(7) . ?
C23 P4 1.830(4) . ?
C24 H24A 0.9800 . ?
C24 H24B 0.9800 . ?
C24 H24C 0.9800 . ?
C25 H25A 0.9900 . ?
C25 H25B 0.9900 . ?
C25 C26 1.510(7) . ?
C25 P5 1.831(5) . ?
C26 H26A 0.9800 . ?
C26 H26B 0.9800 . ?
C26 H26C 0.9800 . ?
C27 H27A 0.9900 . ?
C27 H27B 0.9900 . ?
C27 C28 1.524(6) . ?
C27 P5 1.833(4) . ?
C28 H28A 0.9800 . ?
C28 H28B 0.9800 . ?
C28 H28C 0.9800 . ?
C29 H29A 0.9900 . ?
C29 H29B 0.9900 . ?
C29 C30 1.532(7) . ?
C29 P5 1.836(4) . ?
C30 H30A 0.9800 . ?
C30 H30B 0.9800 . ?
C30 H30C 0.9800 . ?
C31 H31A 0.9900 . ?
C31 H31B 0.9900 . ?
C31 C32 1.525(8) . ?
C31 P6 1.842(5) . ?
C32 H32A 0.9800 . ?
C32 H32B 0.9800 . ?
C32 H32C 0.9800 . ?
C33 H33A 0.9900 . ?
C33 H33B 0.9900 . ?
C33 C34 1.512(6) . ?
C33 P6 1.836(4) . ?
C34 H34A 0.9800 . ?
C34 H34B 0.9800 . ?
C34 H34C 0.9800 . ?
C35 H35A 0.9900 . ?
C35 H35B 0.9900 . ?
C35 C36 1.524(6) . ?
C35 P6 1.829(4) . ?
C36 H36A 0.9800 . ?
C36 H36B 0.9800 . ?
C36 H36C 0.9800 . ?
Cr4 Cr5 2.6621(8) . ?
Cr4 Cr5 2.6699(9) 2_676 ?
Cr4 Cr6 2.6742(9) 2_676 ?
Cr4 Cr6 2.6798(8) . ?
Cr4 P4 2.4165(11) . ?
Cr4 Se5 2.4550(7) . ?
Cr4 Se6 2.4433(7) . ?
Cr4 Se7 2.4579(8) 2_676 ?
Cr4 Se8 2.4476(7) . ?
Cr5 Cr4 2.6698(9) 2_676 ?
Cr5 Cr6 2.6650(9) 2_676 ?
Cr5 Cr6 2.6774(8) . ?
Cr5 P5 2.4135(12) . ?
Cr5 Se5 2.4525(7) . ?
Cr5 Se6 2.4477(7) . ?
Cr5 Se7 2.4473(7) . ?
Cr5 Se8 2.4468(7) 2_676 ?
Cr6 Cr4 2.6742(9) 2_676 ?
Cr6 Cr5 2.6651(9) 2_676 ?
Cr6 P6 2.4196(12) . ?
Cr6 Se5 2.4550(7) . ?
Cr6 Se6 2.4540(7) 2_676 ?
Cr6 Se7 2.4412(7) . ?
Cr6 Se8 2.4442(7) . ?
Se6 Cr6 2.4540(7) 2_676 ?
Se7 Cr4 2.4578(8) 2_676 ?
Se8 Cr5 2.4468(7) 2_676 ?

loop_
_geom_torsion_atom_site_label_1
_geom_torsion_atom_site_label_2
_geom_torsion_atom_site_label_3
_geom_torsion_atom_site_label_4
_geom_torsion
_geom_torsion_site_symmetry_1
_geom_torsion_site_symmetry_2
_geom_torsion_site_symmetry_3
_geom_torsion_site_symmetry_4
_geom_torsion_publ_flag
C2 C1 P1 C3 53.1(5) . . . . ?
C2 C1 P1 C5 -50.4(5) . . . . ?
C2 C1 P1 Cr1 -179.7(4) . . . . ?
C4 C3 P1 C1 59.8(4) . . . . ?
C4 C3 P1 C5 166.2(4) . . . . ?
C4 C3 P1 Cr1 -66.7(4) . . . . ?
C6 C5 P1 C1 -63.8(4) . . . . ?
C6 C5 P1 C3 -169.9(4) . . . . ?
C6 C5 P1 Cr1 63.9(4) . . . . ?
C8 C7 P2 C9 52.7(5) . . . . ?
C8 C7 P2 C11 -50.5(5) . . . . ?
C8 C7 P2 Cr2 -179.2(4) . . . . ?
C10 C9 P2 C7 59.6(4) . . . . ?
C10 C9 P2 C11 167.0(4) . . . . ?
C10 C9 P2 Cr2 -66.2(4) . . . . ?
C12 C11 P2 C7 -60.6(4) . . . . ?
C12 C11 P2 C9 -167.9(4) . . . . ?
C12 C11 P2 Cr2 65.5(4) . . . . ?
C14 C13 P3 C15 -63.4(4) . . . . ?
C14 C13 P3 C17 -169.9(4) . . . . ?
C14 C13 P3 Cr3 63.9(4) . . . . ?
C16 C15 P3 C13 -53.6(4) . . . . ?
C16 C15 P3 C17 50.4(5) . . . . ?
C16 C15 P3 Cr3 178.1(3) . . . . ?
C18 C17 P3 C13 167.5(4) . . . . ?
C18 C17 P3 C15 60.7(4) . . . . ?
C18 C17 P3 Cr3 -66.1(4) . . . . ?
C20 C19 P4 C21 53.9(5) . . . . ?
C20 C19 P4 C23 -50.3(5) . . . . ?
C20 C19 P4 Cr4 -178.6(4) . . . . ?
C22 C21 P4 C19 63.0(4) . . . . ?
C22 C21 P4 C23 169.6(4) . . . . ?
C22 C21 P4 Cr4 -63.9(4) . . . . ?
C24 C23 P4 C19 -60.8(4) . . . . ?
C24 C23 P4 C21 -167.4(4) . . . . ?
C24 C23 P4 Cr4 66.5(4) . . . . ?
C26 C25 P5 C27 60.3(4) . . . . ?
C26 C25 P5 C29 166.9(4) . . . . ?
C26 C25 P5 Cr5 -66.2(4) . . . . ?
C28 C27 P5 C25 52.7(5) . . . . ?
C28 C27 P5 C29 -51.2(5) . . . . ?
C28 C27 P5 Cr5 -178.9(4) . . . . ?
C30 C29 P5 C25 -168.6(4) . . . . ?
C30 C29 P5 C27 -62.2(4) . . . . ?
C30 C29 P5 Cr5 64.0(4) . . . . ?
C32 C31 P6 C33 -165.4(4) . . . . ?
C32 C31 P6 C35 -58.7(4) . . . . ?
C32 C31 P6 Cr6 67.5(4) . . . . ?
C34 C33 P6 C31 164.5(4) . . . . ?
C34 C33 P6 C35 57.4(4) . . . . ?
C34 C33 P6 Cr6 -67.6(4) . . . . ?
C36 C35 P6 C31 -55.0(4) . . . . ?
C36 C35 P6 C33 48.8(4) . . . . ?
C36 C35 P6 Cr6 176.0(3) . . . . ?
